data_7038246
loop_
_publ_author_name
'Pettinari, Riccardo'
'Marchetti, Fabio'
'Pettinari, Claudio'
'Condello, Francesca'
'Skelton, Brian W.'
'White, Allan H.'
'Chierotti, Michele R.'
'Gobetto, Roberto'

_publ_section_title
;
 Self-assembly of arene ruthenium acylpyrazolone fragments to tetranuclear
 metallacycles. Molecular structures and solid-state (15)N CPMAS NMR
 correlations.
;
_journal_issue 9
_journal_name_full 'Dalton transactions (Cambridge, England : 2003)'
_journal_page_first 3974
_journal_page_last 3982
_journal_paper_doi 10.1039/c6dt00168h
_journal_volume 45
_journal_year 2016
_chemical_formula_moiety 'C22 H24 Cl2 N2 O2 Ru'
_chemical_formula_sum 'C22 H24 Cl2 N2 O2 Ru'
_chemical_formula_weight 520.4
_chemical_name_systematic
;
 ?
;
_space_group_IT_number 2
_symmetry_cell_setting triclinic
_symmetry_space_group_name_Hall '-P 1'
_symmetry_space_group_name_H-M 'P -1'
_atom_sites_solution_hydrogens geom
_atom_sites_solution_primary direct
_atom_sites_solution_secondary difmap
_audit_creation_date 2012-02-07T12:39:52-00:00
_audit_creation_method 'WinGX routine CIF_UPDATE'
_audit_update_record
;
2013-06-17 deposited with the CCDC.
2016-01-28 downloaded from the CCDC.
;
_cell_angle_alpha 112.841(4)
_cell_angle_beta 95.967(3)
_cell_angle_gamma 103.150(3)
_cell_formula_units_Z 2
_cell_length_a 7.5449(3)
_cell_length_b 12.0143(4)
_cell_length_c 12.9409(5)
_cell_measurement_reflns_used 15468
_cell_measurement_temperature 100(2)
_cell_measurement_theta_max 34.2436
_cell_measurement_theta_min 2.8322
_cell_volume 1028.27(8)
_computing_cell_refinement
;
        CrysAlisPro, Oxford Diffraction Ltd.,
        Version 1.171.33.52 (release 06-11-2009 CrysAlis171 .NET)
        (compiled Nov  6 2009,16:24:50)
;
_computing_data_collection
;
        CrysAlisPro, Oxford Diffraction Ltd.,
        Version 1.171.33.52 (release 06-11-2009 CrysAlis171 .NET)
        (compiled Nov  6 2009,16:24:50)
;
_computing_data_reduction
;
        CrysAlisPro, Oxford Diffraction Ltd.,
        Version 1.171.33.52 (release 06-11-2009 CrysAlis171 .NET)
        (compiled Nov  6 2009,16:24:50)
;
_computing_molecular_graphics 'OrtepII (Johnson, C. K. (1976)'
_computing_publication_material 'WinGX Farrugia, L. J. (1999)'
_computing_structure_refinement 'SHELXL-97 (Sheldrick, 2008)'
_diffrn_ambient_temperature 100(2)
_diffrn_detector_area_resol_mean 16.0009
_diffrn_measured_fraction_theta_full 0.999
_diffrn_measured_fraction_theta_max 0.961
_diffrn_measurement_device_type 'Oxford Diffraction Xcalibur diffractometer'
_diffrn_measurement_method '\w scans'
_diffrn_orient_matrix_UB_11 0.0450581
_diffrn_orient_matrix_UB_12 0.0395298
_diffrn_orient_matrix_UB_13 -0.0241835
_diffrn_orient_matrix_UB_21 0.0878092
_diffrn_orient_matrix_UB_22 0.0047941
_diffrn_orient_matrix_UB_23 0.0297705
_diffrn_orient_matrix_UB_31 0.0050044
_diffrn_orient_matrix_UB_32 -0.0538648
_diffrn_orient_matrix_UB_33 -0.0473044
_diffrn_radiation_monochromator graphite
_diffrn_radiation_type MoK\a
_diffrn_radiation_wavelength 0.71073
_diffrn_reflns_av_R_equivalents 0.035
_diffrn_reflns_av_unetI/netI 0.0373
_diffrn_reflns_limit_h_max 11
_diffrn_reflns_limit_h_min -11
_diffrn_reflns_limit_k_max 18
_diffrn_reflns_limit_k_min -18
_diffrn_reflns_limit_l_max 20
_diffrn_reflns_limit_l_min -20
_diffrn_reflns_number 27880
_diffrn_reflns_theta_full 33
_diffrn_reflns_theta_max 34.32
_diffrn_reflns_theta_min 2.84
_exptl_absorpt_coefficient_mu 1.044
_exptl_absorpt_correction_T_max 0.961
_exptl_absorpt_correction_T_min 0.828
_exptl_absorpt_correction_type analytical
_exptl_absorpt_process_details
;
     CrysAlisPro, Oxford Diffraction Ltd.,
        Version 1.171.33.52 (release 06-11-2009 CrysAlis171 .NET)
        (compiled Nov  6 2009,16:24:50)
Analytical numeric absorption correction using a multifaceted crystal
               model based on expressions derived by R.C. Clark & J.S.
        (Clark, R. C. & Reid, J. S. (1995). Acta Cryst. A51, 887-897)
;
_exptl_crystal_colour orange
_exptl_crystal_density_diffrn 1.681
_exptl_crystal_density_method 'not measured'
_exptl_crystal_description plate
_exptl_crystal_F_000 528
_exptl_crystal_size_max 0.25
_exptl_crystal_size_mid 0.18
_exptl_crystal_size_min 0.04
_refine_diff_density_max 1.068
_refine_diff_density_min -0.829
_refine_diff_density_rms 0.103
_refine_ls_extinction_method none
_refine_ls_goodness_of_fit_ref 1.034
_refine_ls_hydrogen_treatment constr
_refine_ls_matrix_type full
_refine_ls_number_parameters 266
_refine_ls_number_reflns 8240
_refine_ls_number_restraints 0
_refine_ls_restrained_S_all 1.034
_refine_ls_R_factor_all 0.0367
_refine_ls_R_factor_gt 0.0305
_refine_ls_shift/su_max 0.003
_refine_ls_shift/su_mean 0
_refine_ls_structure_factor_coef Fsqd
_refine_ls_weighting_details 'calc w=1/[\s^2^(Fo^2^)+(0.0320P)^2^+0.5183P] where P=(Fo^2^+2Fc^2^)/3'
_refine_ls_weighting_scheme calc
_refine_ls_wR_factor_gt 0.069
_refine_ls_wR_factor_ref 0.0721
_reflns_number_gt 7376
_reflns_number_total 8240
_reflns_threshold_expression I>2\s(I)
_cod_data_source_file c6dt00168h2.cif
_cod_data_source_block cpgp3c
_cod_depositor_comments 'Adding full bibliography for 7038245--7038247.cif.'
_cod_original_cell_volume 1028.27(7)
_cod_original_sg_symbol_Hall '-p 1'
_cod_database_code 7038246

loop_
_symmetry_equiv_pos_as_xyz
'x, y, z'
'-x, -y, -z'

loop_
_atom_site_label
_atom_site_type_symbol
_atom_site_fract_x
_atom_site_fract_y
_atom_site_fract_z
_atom_site_U_iso_or_equiv
_atom_site_adp_type
_atom_site_occupancy
_atom_site_symmetry_multiplicity
_atom_site_calc_flag
_atom_site_refinement_flags
Ru1 Ru 0.590348(15) 0.874661(11) 0.775692(10) 0.01093(3) Uani 1 1 d .
Cl1 Cl 0.31218(5) 0.92971(4) 0.73326(3) 0.01752(7) Uani 1 1 d .
N11 N 0.35850(18) 0.57476(12) 0.43893(11) 0.0125(2) Uani 1 1 d .
C111 C 0.4138(2) 0.60214(14) 0.34796(13) 0.0130(3) Uani 1 1 d .
C112 C 0.5277(2) 0.72106(16) 0.36871(14) 0.0185(3) Uani 1 1 d .
H112 H 0.5709 0.7852 0.445 0.022 Uiso 1 1 calc R
C113 C 0.5775(2) 0.74523(17) 0.27739(15) 0.0201(3) Uani 1 1 d .
H113 H 0.6569 0.8258 0.2919 0.024 Uiso 1 1 calc R
C114 C 0.5128(3) 0.65321(17) 0.16527(15) 0.0209(3) Uani 1 1 d .
H114 H 0.5463 0.6707 0.1032 0.025 Uiso 1 1 calc R
C115 C 0.3986(3) 0.53535(17) 0.14509(15) 0.0225(3) Uani 1 1 d .
H115 H 0.3531 0.4721 0.0685 0.027 Uiso 1 1 calc R
C116 C 0.3498(2) 0.50860(16) 0.23545(13) 0.0184(3) Uani 1 1 d .
H116 H 0.2734 0.4271 0.2208 0.022 Uiso 1 1 calc R
N12 N 0.22762(18) 0.45847(12) 0.41146(11) 0.0134(2) Uani 1 1 d .
C13 C 0.1950(2) 0.45958(14) 0.50972(13) 0.0121(2) Uani 1 1 d .
C131 C 0.0639(2) 0.34411(14) 0.50742(13) 0.0150(3) Uani 1 1 d .
H13A H 0.0043 0.2849 0.4277 0.023 Uiso 1 1 calc R
H13B H -0.0316 0.3681 0.55 0.023 Uiso 1 1 calc R
H13C H 0.1333 0.3037 0.543 0.023 Uiso 1 1 calc R
C14 C 0.3011(2) 0.57693(14) 0.60514(12) 0.0113(2) Uani 1 1 d .
O15 O 0.52656(15) 0.75725(10) 0.60014(9) 0.0142(2) Uani 1 1 d .
O16 O 0.40784(15) 0.72881(10) 0.79856(9) 0.0140(2) Uani 1 1 d .
C15 C 0.4075(2) 0.64886(14) 0.55543(12) 0.0113(2) Uani 1 1 d .
C16 C 0.3080(2) 0.62235(14) 0.72440(12) 0.0120(2) Uani 1 1 d .
C17 C 0.1833(2) 0.53670(15) 0.76502(13) 0.0159(3) Uani 1 1 d .
H17A H 0.219 0.4576 0.744 0.019 Uiso 1 1 calc R
H17B H 0.0529 0.5143 0.7243 0.019 Uiso 1 1 calc R
Cl17 Cl 0.19522(7) 0.60534(4) 0.91500(3) 0.02659(10) Uani 1 1 d .
C1 C 0.7992(2) 1.04077(15) 0.78797(14) 0.0155(3) Uani 1 1 d .
C2 C 0.7220(2) 1.07040(15) 0.88835(14) 0.0164(3) Uani 1 1 d .
H2 H 0.6691 1.1386 0.9105 0.02 Uiso 1 1 calc R
C3 C 0.7217(2) 1.00168(15) 0.95555(13) 0.0163(3) Uani 1 1 d .
H3 H 0.6732 1.0257 1.0232 0.02 Uiso 1 1 calc R
C4 C 0.7943(2) 0.89642(15) 0.92191(13) 0.0156(3) Uani 1 1 d .
C5 C 0.8712(2) 0.86436(16) 0.82223(14) 0.0166(3) Uani 1 1 d .
H5 H 0.9216 0.795 0.7991 0.02 Uiso 1 1 calc R
C6 C 0.8723(2) 0.93666(15) 0.75702(14) 0.0156(3) Uani 1 1 d .
H6 H 0.924 0.9141 0.6905 0.019 Uiso 1 1 calc R
C7 C 0.7902(3) 1.11665(17) 0.71852(17) 0.0240(4) Uani 1 1 d .
H7 H 0.661 1.1244 0.7084 0.029 Uiso 1 1 calc R
C8 C 0.9241(3) 1.24984(17) 0.78393(18) 0.0262(4) Uani 1 1 d .
H8A H 0.9003 1.2881 0.8611 0.039 Uiso 1 1 calc R
H8B H 0.9052 1.3012 0.7429 0.039 Uiso 1 1 calc R
H8C H 1.0528 1.2457 0.7896 0.039 Uiso 1 1 calc R
C9 C 0.8305(5) 1.0558(2) 0.5990(2) 0.0581(9) Uani 1 1 d .
H9A H 0.961 1.0555 0.6064 0.087 Uiso 1 1 calc R
H9B H 0.8073 1.1041 0.5557 0.087 Uiso 1 1 calc R
H9C H 0.749 0.9688 0.5585 0.087 Uiso 1 1 calc R
C10 C 0.7753(3) 0.81597(17) 0.98698(15) 0.0224(3) Uani 1 1 d .
H10A H 0.6495 0.7568 0.9609 0.034 Uiso 1 1 calc R
H10B H 0.7969 0.87 1.0692 0.034 Uiso 1 1 calc R
H10C H 0.8671 0.7686 0.9733 0.034 Uiso 1 1 calc R

loop_
_atom_site_aniso_label
_atom_site_aniso_U_11
_atom_site_aniso_U_22
_atom_site_aniso_U_33
_atom_site_aniso_U_23
_atom_site_aniso_U_13
_atom_site_aniso_U_12
Ru1 0.00926(5) 0.01010(5) 0.01032(5) 0.00256(4) 0.00143(4) 0.00058(4)
Cl1 0.01173(15) 0.01742(17) 0.02055(17) 0.00593(14) 0.00114(12) 0.00393(12)
N11 0.0127(5) 0.0122(5) 0.0092(5) 0.0026(4) 0.0018(4) 0.0009(4)
C111 0.0119(6) 0.0145(6) 0.0131(6) 0.0057(5) 0.0034(5) 0.0046(5)
C112 0.0208(7) 0.0173(7) 0.0138(7) 0.0065(6) 0.0024(5) 0.0000(6)
C113 0.0203(7) 0.0214(8) 0.0192(7) 0.0111(6) 0.0043(6) 0.0024(6)
C114 0.0248(8) 0.0248(8) 0.0166(7) 0.0111(6) 0.0071(6) 0.0086(7)
C115 0.0328(9) 0.0202(8) 0.0130(7) 0.0054(6) 0.0064(6) 0.0071(7)
C116 0.0245(8) 0.0148(7) 0.0124(7) 0.0038(5) 0.0040(6) 0.0029(6)
N12 0.0126(5) 0.0109(5) 0.0127(5) 0.0029(4) 0.0013(4) 0.0004(4)
C13 0.0106(6) 0.0111(6) 0.0131(6) 0.0039(5) 0.0017(5) 0.0031(5)
C131 0.0135(6) 0.0124(6) 0.0161(7) 0.0048(5) 0.0009(5) 0.0014(5)
C14 0.0106(6) 0.0106(6) 0.0113(6) 0.0041(5) 0.0015(5) 0.0018(5)
O15 0.0146(5) 0.0121(5) 0.0117(5) 0.0031(4) 0.0023(4) -0.0002(4)
O16 0.0136(5) 0.0122(5) 0.0121(5) 0.0038(4) 0.0013(4) -0.0004(4)
C15 0.0106(6) 0.0115(6) 0.0108(6) 0.0036(5) 0.0019(5) 0.0037(5)
C16 0.0107(6) 0.0123(6) 0.0127(6) 0.0057(5) 0.0016(5) 0.0026(5)
C17 0.0181(7) 0.0150(7) 0.0110(6) 0.0050(5) 0.0032(5) -0.0008(5)
Cl17 0.0340(2) 0.0236(2) 0.01225(17) 0.00487(15) 0.00590(15) -0.00545(17)
C1 0.0110(6) 0.0123(6) 0.0196(7) 0.0062(5) 0.0012(5) -0.0013(5)
C2 0.0123(6) 0.0109(6) 0.0193(7) 0.0017(5) 0.0013(5) 0.0007(5)
C3 0.0124(6) 0.0164(7) 0.0113(6) 0.0002(5) 0.0005(5) -0.0005(5)
C4 0.0121(6) 0.0151(7) 0.0147(7) 0.0051(5) -0.0019(5) -0.0008(5)
C5 0.0101(6) 0.0173(7) 0.0178(7) 0.0038(6) 0.0007(5) 0.0027(5)
C6 0.0102(6) 0.0164(7) 0.0165(7) 0.0048(5) 0.0032(5) 0.0006(5)
C7 0.0198(8) 0.0205(8) 0.0289(9) 0.0144(7) -0.0020(6) -0.0033(6)
C8 0.0273(9) 0.0173(8) 0.0331(10) 0.0126(7) 0.0078(7) 0.0009(7)
C9 0.109(3) 0.0253(11) 0.0214(10) 0.0113(9) 0.0013(13) -0.0104(13)
C10 0.0217(8) 0.0220(8) 0.0190(8) 0.0106(6) -0.0043(6) -0.0019(6)

loop_
_atom_type_symbol
_atom_type_description
_atom_type_scat_dispersion_real
_atom_type_scat_dispersion_imag
_atom_type_scat_source
C C 0.0033 0.0016 'International Tables Vol C Tables 4.2.6.8 and 6.1.1.4'
H H 0 0 'International Tables Vol C Tables 4.2.6.8 and 6.1.1.4'
N N 0.0061 0.0033 'International Tables Vol C Tables 4.2.6.8 and 6.1.1.4'
O O 0.0106 0.006 'International Tables Vol C Tables 4.2.6.8 and 6.1.1.4'
Cl Cl 0.1484 0.1585 'International Tables Vol C Tables 4.2.6.8 and 6.1.1.4'
Ru Ru -1.2594 0.8363 'International Tables Vol C Tables 4.2.6.8 and 6.1.1.4'

loop_
_exptl_crystal_face_index_h
_exptl_crystal_face_index_k
_exptl_crystal_face_index_l
_exptl_crystal_face_perp_dist
0 1 -1 0.0354
0 -1 1 0.0046
0 0 -1 0.0794
0 0 1 0.0814
1 0 0 0.0846
-1 0 0 0.0909
-2 4 0 0.1263

loop_
_geom_angle_atom_site_label_1
_geom_angle_atom_site_label_2
_geom_angle_atom_site_label_3
_geom_angle
O15 Ru1 O16 88.25(4)
O15 Ru1 C2 138.34(6)
O16 Ru1 C2 131.90(5)
O15 Ru1 C6 86.78(5)
O16 Ru1 C6 141.73(5)
C2 Ru1 C6 68.41(6)
O15 Ru1 C1 102.46(5)
O16 Ru1 C1 168.86(5)
C2 Ru1 C1 38.56(6)
C6 Ru1 C1 38.01(6)
O15 Ru1 C5 100.04(5)
O16 Ru1 C5 106.02(5)
C2 Ru1 C5 81.15(6)
C6 Ru1 C5 38.30(6)
C1 Ru1 C5 69.41(6)
O15 Ru1 C3 167.18(5)
O16 Ru1 C3 99.55(5)
C2 Ru1 C3 37.97(6)
C6 Ru1 C3 80.80(6)
C1 Ru1 C3 69.36(6)
C5 Ru1 C3 68.11(6)
O15 Ru1 C4 133.47(5)
O16 Ru1 C4 88.04(5)
C2 Ru1 C4 68.73(6)
C6 Ru1 C4 68.77(6)
C1 Ru1 C4 82.37(6)
C5 Ru1 C4 37.81(6)
C3 Ru1 C4 37.81(6)
O15 Ru1 Cl1 84.50(3)
O16 Ru1 Cl1 84.63(3)
C2 Ru1 Cl1 88.39(4)
C6 Ru1 Cl1 132.43(5)
C1 Ru1 Cl1 99.29(4)
C5 Ru1 Cl1 168.44(5)
C3 Ru1 Cl1 106.23(4)
C4 Ru1 Cl1 141.11(4)
C15 N11 N12 111.85(12)
C15 N11 C111 129.68(13)
N12 N11 C111 118.39(12)
C112 C111 C116 119.72(14)
C112 C111 N11 121.20(14)
C116 C111 N11 119.07(14)
C113 C112 C111 119.73(15)
C113 C112 H112 120.1
C111 C112 H112 120.1
C114 C113 C112 120.87(16)
C114 C113 H113 119.6
C112 C113 H113 119.6
C115 C114 C113 119.13(16)
C115 C114 H114 120.4
C113 C114 H114 120.4
C114 C115 C116 120.87(16)
C114 C115 H115 119.6
C116 C115 H115 119.6
C115 C116 C111 119.67(15)
C115 C116 H116 120.2
C111 C116 H116 120.2
C13 N12 N11 106.04(12)
N12 C13 C14 111.38(13)
N12 C13 C131 118.09(13)
C14 C13 C131 130.52(13)
C13 C131 H13A 109.5
C13 C131 H13B 109.5
H13A C131 H13B 109.5
C13 C131 H13C 109.5
H13A C131 H13C 109.5
H13B C131 H13C 109.5
C16 C14 C15 122.98(13)
C16 C14 C13 131.78(13)
C15 C14 C13 105.23(12)
C15 O15 Ru1 123.07(10)
C16 O16 Ru1 129.13(10)
O15 C15 N11 122.82(13)
O15 C15 C14 131.69(13)
N11 C15 C14 105.48(12)
O16 C16 C14 124.75(13)
O16 C16 C17 117.97(13)
C14 C16 C17 117.27(13)
C16 C17 Cl17 113.60(11)
C16 C17 H17A 108.8
Cl17 C17 H17A 108.8
C16 C17 H17B 108.8
Cl17 C17 H17B 108.8
H17A C17 H17B 107.7
C6 C1 C2 116.74(15)
C6 C1 C7 123.98(15)
C2 C1 C7 119.20(15)
C6 C1 Ru1 70.14(9)
C2 C1 Ru1 69.45(9)
C7 C1 Ru1 128.57(11)
C3 C2 C1 122.19(15)
C3 C2 Ru1 72.67(9)
C1 C2 Ru1 71.99(9)
C3 C2 H2 118.9
C1 C2 H2 118.9
Ru1 C2 H2 128.9
C2 C3 C4 119.98(14)
C2 C3 Ru1 69.36(9)
C4 C3 Ru1 71.45(9)
C2 C3 H3 120
C4 C3 H3 120
Ru1 C3 H3 132.1
C5 C4 C3 119.05(15)
C5 C4 C10 121.32(15)
C3 C4 C10 119.46(15)
C5 C4 Ru1 70.54(9)
C3 C4 Ru1 70.74(9)
C10 C4 Ru1 126.89(11)
C4 C5 C6 119.75(15)
C4 C5 Ru1 71.66(9)
C6 C5 Ru1 69.85(9)
C4 C5 H5 120.1
C6 C5 H5 120.1
Ru1 C5 H5 131.1
C1 C6 C5 122.24(14)
C1 C6 Ru1 71.84(9)
C5 C6 Ru1 71.85(9)
C1 C6 H6 118.9
C5 C6 H6 118.9
Ru1 C6 H6 130.2
C1 C7 C8 110.32(15)
C1 C7 C9 113.85(18)
C8 C7 C9 109.44(17)
C1 C7 H7 107.7
C8 C7 H7 107.7
C9 C7 H7 107.7
C7 C8 H8A 109.5
C7 C8 H8B 109.5
H8A C8 H8B 109.5
C7 C8 H8C 109.5
H8A C8 H8C 109.5
H8B C8 H8C 109.5
C7 C9 H9A 109.5
C7 C9 H9B 109.5
H9A C9 H9B 109.5
C7 C9 H9C 109.5
H9A C9 H9C 109.5
H9B C9 H9C 109.5
C4 C10 H10A 109.5
C4 C10 H10B 109.5
H10A C10 H10B 109.5
C4 C10 H10C 109.5
H10A C10 H10C 109.5
H10B C10 H10C 109.5

loop_
_geom_bond_atom_site_label_1
_geom_bond_atom_site_label_2
_geom_bond_distance
Ru1 O15 2.0877(11)
Ru1 O16 2.1081(11)
Ru1 C2 2.1486(15)
Ru1 C6 2.1600(15)
Ru1 C1 2.1822(15)
Ru1 C5 2.1863(16)
Ru1 C3 2.1917(15)
Ru1 C4 2.2010(16)
Ru1 Cl1 2.4120(4)
N11 C15 1.3764(18)
N11 N12 1.4025(18)
N11 C111 1.4173(19)
C111 C112 1.395(2)
C111 C116 1.397(2)
C112 C113 1.390(2)
C112 H112 0.95
C113 C114 1.388(2)
C113 H113 0.95
C114 C115 1.388(3)
C114 H114 0.95
C115 C116 1.390(2)
C115 H115 0.95
C116 H116 0.95
N12 C13 1.3157(19)
C13 C14 1.443(2)
C13 C131 1.497(2)
C131 H13A 0.98
C131 H13B 0.98
C131 H13C 0.98
C14 C16 1.414(2)
C14 C15 1.424(2)
O15 C15 1.2697(18)
O16 C16 1.2582(18)
C16 C17 1.517(2)
C17 Cl17 1.7728(15)
C17 H17A 0.99
C17 H17B 0.99
C1 C6 1.414(2)
C1 C2 1.430(2)
C1 C7 1.515(2)
C2 C3 1.413(2)
C2 H2 0.95
C3 C4 1.423(2)
C3 H3 0.95
C4 C5 1.421(2)
C4 C10 1.503(2)
C5 C6 1.426(2)
C5 H5 0.95
C6 H6 0.95
C7 C8 1.528(3)
C7 C9 1.529(3)
C7 H7 1
C8 H8A 0.98
C8 H8B 0.98
C8 H8C 0.98
C9 H9A 0.98
C9 H9B 0.98
C9 H9C 0.98
C10 H10A 0.98
C10 H10B 0.98
C10 H10C 0.98
